data_2009940
loop_
_publ_author_name
'Pugazhenthi, U.'
'Delbaere, L. T. J.'
'Kumar, S. V. P.'
'Stuart, A. L.'
'Gupta, S. V.'

_publ_section_title
;
 2',3'-Didehydro-2',3'-dideoxy-5-hydroxymethyluridine
;
_journal_issue 8
_journal_name_full 'Acta Crystallographica Section C'
_journal_page_first 1262
_journal_page_last 1265
_journal_paper_doi 10.1107/S0108270193013381
_journal_volume 50
_journal_year 1994
_chemical_formula_sum 'C10 H12 N2 O5'
_chemical_formula_weight 240.14
_symmetry_cell_setting orthorhombic
_symmetry_space_group_name_Hall 'P 2ac 2ab'
_symmetry_space_group_name_H-M 'P 21 21 21'
_atom_type_scat_source IntTabIV
_cell_angle_alpha 90
_cell_angle_beta 90
_cell_angle_gamma 90
_cell_formula_units_Z 4
_cell_length_a 5.0862(5)
_cell_length_b 8.0018(8)
_cell_length_c 26.067(3)
_cell_measurement_reflns_used 25
_cell_measurement_temperature 287
_cell_measurement_theta_max 45
_cell_measurement_theta_min 19
_cell_volume 1060.89(19)
_diffrn_measurement_device CAD4
_diffrn_measurement_method \w/2\q
_diffrn_radiation_type CuK\a
_diffrn_radiation_wavelength 1.5418
_diffrn_reflns_av_R_equivalents 0.024
_diffrn_reflns_limit_h_max 6
_diffrn_reflns_limit_h_min -2
_diffrn_reflns_limit_k_max 10
_diffrn_reflns_limit_k_min -6
_diffrn_reflns_limit_l_max 32
_diffrn_reflns_limit_l_min -17
_diffrn_reflns_number 1676
_diffrn_reflns_theta_max 75
_diffrn_standards_decay_% 0.9853
_diffrn_standards_interval_time 5000s
_diffrn_standards_number 3
_exptl_absorpt_coefficient_mu 0.99
_exptl_absorpt_correction_type none
_exptl_crystal_colour Colourless
_exptl_crystal_density_diffrn 1.504
_exptl_crystal_description Plates
_exptl_crystal_size_max 0.40
_exptl_crystal_size_mid 0.25
_exptl_crystal_size_min 0.025
_refine_diff_density_max 0.382
_refine_diff_density_min -0.249
_refine_ls_extinction_coef 0.230
_refine_ls_extinction_method 'Larson (1970)'
_refine_ls_goodness_of_fit_obs 3.489
_refine_ls_hydrogen_treatment noref
_refine_ls_number_parameters 156
_refine_ls_number_reflns 1315
_refine_ls_R_factor_obs 0.040
_refine_ls_shift/esd_max 0.196
_refine_ls_structure_factor_coef F
_refine_ls_weighting_details 'w = 1/\s^2^(F)'
_refine_ls_weighting_scheme calc
_refine_ls_wR_factor_obs 0.039
_reflns_number_observed 1315
_reflns_number_total 1315
_reflns_observed_criterion F>?
_cod_data_source_file cd1065.cif
_cod_data_source_block cd1065_structure_1_of_1
_cod_depositor_comments
;
The following automatic conversions were performed:

'_refine_ls_weighting_scheme' value 'w = 1/\s^2^(F)' was changed to
'calc'. New tag '_refine_ls_weighting_details' was created. The value
of the new tag was set to 'w = 1/\s^2^(F)'.

Automatic conversion script
Id: cif_fix_values 3143 2015-03-26 13:38:13Z robertas 
;
_cod_original_cell_volume 1060.9(2)
_cod_database_code 2009940

loop_
_atom_site_label
_atom_site_fract_x
_atom_site_fract_y
_atom_site_fract_z
_atom_site_U_iso_or_equiv
N(1) .5950(5) .3238(3) .58047(7) .0276(6)
C(2) .5367(6) .4167(3) .53694(9) .0335(8)
O(2) .3651(5) .3799(3) .50687(8) .0497(8)
N(3) .6912(6) .5586(3) .53098(8) .0350(7)
C(4) .8879(6) .6133(3) .56303(9) .0302(8)
O(4) 1.0192(5) .7377(2) .55241(7) .0435(7)
C(5) .9230(6) .5165(3) .60933(9) .0261(7)
C(51) 1.1202(6) .5760(3) .64800(10) .0326(8)
O(52) 1.0800(5) .5053(2) .69723(7) .0376(6)
C(6) .7819(6) .3767(3) .61521(9) .0267(7)
C(1') .4474(6) .1692(3) .59051(9) .0326(8)
C(2') .6212(7) .0217(3) .60100(10) .04000(10)
C(3') .5632(7) -.0415(3) .64620(10) .0382(9)
C(4') .3510(6) .0564(3) .67150(10) .0332(8)
O(4') .2965(4) .1900(2) .63625(7) .0339(6)
C(5') .4206(7) .1268(4) .72310(10) .0420(9)
O(5') .2099(5) .2169(3) .74569(7) .0493(8)
H(3) .6488 .6217 .5000 .035
H(51A) 1.0963 .6960 .6492 .033
H(51B) 1.2880 .5512 .6336 .033
H(52) .9899 .5805 .7187 .038
H(6) .7929 .3143 .6472 .027
H(1') .3383 .1559 .5584 .032
H(2') .7231 -.0270 .5723 .040
H(3') .6419 -.1468 .6605 .038
H(4') .1787 -.0021 .6747 .033
H(5') .1644 .3026 .7222 .049
H(5'A) .4732 .0330 .7500 .042
H(5'B) .5917 .2086 .7207 .042

loop_
_geom_angle_atom_site_label_1
_geom_angle_atom_site_label_2
_geom_angle_atom_site_label_3
_geom_angle
_geom_angle_publ_flag
C(6) N(1) C(2) 121.3(2) yes
C(6) N(1) C(1') 119.5(2) yes
C(2) N(1) C(1') 119.1(2) yes
C(4) N(3) C(2) 127.1(2) yes
C(4) C(5) C(6) 118.5(2) yes
C(4) C(5) C(51) 118.3(2) yes
C(6) C(5) C(51) 123.2(2) yes
C(1') O(4') C(4') 110.1(2) yes
N(3) C(4) C(5) 115.3(2) yes
N(3) C(4) O(4) 121.1(2) yes
C(5) C(4) O(4) 123.7(3) yes
N(1) C(6) C(5) 123.4(2) yes
N(1) C(2) N(3) 114.1(2) yes
N(1) C(2) O(2) 123.6(3) yes
N(3) C(2) O(2) 122.3(2) yes
O(52) C(51) C(5) 112.7(2) yes
N(1) C(1') O(4') 109.0(2) yes
N(1) C(1') C(2') 113.2(3) yes
O(4') C(1') C(2') 104.8(2) yes
C(1') C(2') C(3') 109.5(3) yes
C(4') C(5') O(5') 112.6(3) yes
O(4') C(4') C(5') 109.8(2) yes
O(4') C(4') C(3') 104.4(2) yes
C(5') C(4') C(3') 115.0(3) yes
C(2') C(3') C(4') 110.9(3) yes

loop_
_geom_bond_atom_site_label_1
_geom_bond_atom_site_label_2
_geom_bond_distance
_geom_bond_publ_flag
N(1) C(2) 1.388(3) yes
N(1) C(6) 1.379(3) yes
N(1) C(1') 1.471(4) yes
C(2) O(2) 1.209(4) yes
C(2) N(3) 1.390(4) yes
N(3) C(4) 1.375(4) yes
C(4) O(4) 1.230(3) yes
C(4) C(5) 1.446(3) yes
C(5) C(51) 1.500(4) yes
C(5) C(6) 1.338(4) yes
C(51) O(52) 1.417(3) yes
C(1') C(2') 1.500(4) yes
C(1') O(4') 1.428(3) yes
C(2') C(3') 1.316(4) yes
C(3') C(4') 1.488(4) yes
C(4') O(4') 1.437(3) yes
C(4') C(5') 1.499(4) yes
C(5') O(5') 1.420(4) yes
